data_1506485
loop_
_publ_author_name
'Wipf, Peter'
'Xiao, Jingbo'

_publ_section_title
;
 Convergent approach to (E)-alkene and cyclopropane peptide isosteres.
;
_journal_issue 1
_journal_name_full 'Organic letters'
_journal_page_first 103
_journal_page_last 106
_journal_paper_doi 10.1021/ol0477529
_journal_volume 7
_journal_year 2005
_chemical_formula_sum 'C31 H36 N3 O5'
_chemical_formula_weight 530.63
_chemical_name_systematic
; 
 ? 
;
_space_group_IT_number 4
_symmetry_cell_setting monoclinic
_symmetry_space_group_name_Hall 'P 2yb'
_symmetry_space_group_name_H-M 'P 1 21 1'
_atom_sites_solution_hydrogens geom
_atom_sites_solution_primary direct
_atom_sites_solution_secondary difmap
_audit_creation_method SHELXL-97
_cell_angle_alpha 90.00
_cell_angle_beta 94.007(4)
_cell_angle_gamma 90.00
_cell_formula_units_Z 4
_cell_length_a 11.1945(16)
_cell_length_b 9.6970(15)
_cell_length_c 26.431(4)
_cell_measurement_reflns_used 1175
_cell_measurement_temperature 150(2)
_cell_measurement_theta_max 19.47
_cell_measurement_theta_min 2.31
_cell_volume 2862.2(7)
_computing_cell_refinement 'Bruker SMART'
_computing_data_collection 'Bruker SMART'
_computing_data_reduction 'Bruker SAINT'
_computing_molecular_graphics 'Bruker SHELXTL'
_computing_publication_material 'Bruker SHELXTL'
_computing_structure_refinement 'SHELXL-97 (Sheldrick, 1997)'
_computing_structure_solution 'SHELXS-97 (Sheldrick, 1990)'
_diffrn_ambient_temperature 150(2)
_diffrn_measured_fraction_theta_full 0.996
_diffrn_measured_fraction_theta_max 0.996
_diffrn_measurement_device_type 'CCD area detector'
_diffrn_measurement_method 'phi and omega scans'
_diffrn_radiation_monochromator graphite
_diffrn_radiation_source 'fine-focus sealed tube'
_diffrn_radiation_type MoK\a
_diffrn_radiation_wavelength 0.71073
_diffrn_reflns_av_R_equivalents 0.1662
_diffrn_reflns_av_sigmaI/netI 0.4650
_diffrn_reflns_limit_h_max 12
_diffrn_reflns_limit_h_min -13
_diffrn_reflns_limit_k_max 11
_diffrn_reflns_limit_k_min -11
_diffrn_reflns_limit_l_max 31
_diffrn_reflns_limit_l_min -31
_diffrn_reflns_number 15364
_diffrn_reflns_theta_full 25.00
_diffrn_reflns_theta_max 25.00
_diffrn_reflns_theta_min 1.54
_exptl_absorpt_coefficient_mu 0.084
_exptl_absorpt_correction_T_max 0.9975
_exptl_absorpt_correction_T_min 0.9884
_exptl_absorpt_correction_type none
_exptl_crystal_density_diffrn 1.231
_exptl_crystal_density_meas 0
_exptl_crystal_density_method 'not measured'
_exptl_crystal_F_000 1132
_exptl_crystal_size_max 0.14
_exptl_crystal_size_mid 0.03
_exptl_crystal_size_min 0.03
_refine_diff_density_max 0.384
_refine_diff_density_min -0.394
_refine_diff_density_rms 0.068
_refine_ls_abs_structure_details 'Flack H D (1983), Acta Cryst. A39, 876-881'
_refine_ls_abs_structure_Flack -3(3)
_refine_ls_extinction_method none
_refine_ls_goodness_of_fit_ref 0.758
_refine_ls_hydrogen_treatment mixed
_refine_ls_matrix_type full
_refine_ls_number_parameters 313
_refine_ls_number_reflns 9824
_refine_ls_number_restraints 1
_refine_ls_restrained_S_all 0.758
_refine_ls_R_factor_all 0.3045
_refine_ls_R_factor_gt 0.1006
_refine_ls_shift/su_max 1.358
_refine_ls_shift/su_mean 0.155
_refine_ls_structure_factor_coef Fsqd
_refine_ls_weighting_details 'calc w=1/[\s^2^(Fo^2^)+(0.0500P)^2^+0.0000P] where P=(Fo^2^+2Fc^2^)/3'
_refine_ls_weighting_scheme calc
_refine_ls_wR_factor_gt 0.1723
_refine_ls_wR_factor_ref 0.2372
_reflns_number_gt 2266
_reflns_number_total 9824
_reflns_threshold_expression >2sigma(I)
_cod_data_source_file ol0477529si20041102_062846.cif
_cod_data_source_block wipf422m
_cod_depositor_comments
;
The following automatic conversions were performed:

'_symmetry_cell_setting' value 'Monoclinic' changed to 'monoclinic'
according to /home/saulius/struct/CIF-dictionaries/cif_core.dic
dictionary named 'cif_core.dic' version 2.4.1 from 2010-06-29.

Automatic conversion script
Id: cif_fix_values 1715 2011-07-08 13:25:40Z adriana 
;
_cod_original_sg_symbol_H-M P2(1)
_cod_database_code 1506485

loop_
_symmetry_equiv_pos_as_xyz
'x, y, z'
'-x, y+1/2, -z'

loop_
_atom_site_label
_atom_site_type_symbol
_atom_site_fract_x
_atom_site_fract_y
_atom_site_fract_z
_atom_site_U_iso_or_equiv
_atom_site_adp_type
_atom_site_occupancy
_atom_site_symmetry_multiplicity
_atom_site_calc_flag
_atom_site_refinement_flags
N1' N 1.1401(7) 0.7687(9) 1.1341(3) 0.033(2) Uiso 1 1 d .
H1'B H 1.1501 0.8577 1.1293 0.040 Uiso 1 1 calc R
O1' O 1.2112(7) 0.7153(10) 1.3712(3) 0.070(3) Uiso 1 1 d .
C1' C 1.1675(8) 0.8285(12) 1.2200(4) 0.031(3) Uiso 1 1 d .
H1'A H 1.1638 0.9223 1.2095 0.037 Uiso 1 1 calc R
O2' O 1.2531(8) 0.5047(10) 1.3513(3) 0.075(3) Uiso 1 1 d .
N2' N 0.9773(6) 0.7708(9) 0.8904(3) 0.025(2) Uiso 1 1 d .
H2'B H 0.9683 0.8609 0.8904 0.031 Uiso 1 1 calc R
C2' C 1.1864(9) 0.7974(13) 1.2717(4) 0.050(3) Uiso 1 1 d .
H2'A H 1.1896 0.8680 1.2967 0.060 Uiso 1 1 calc R
O3' O 1.0965(6) 0.5690(9) 1.0908(3) 0.045(2) Uiso 1 1 d .
C3' C 1.2006(8) 0.6563(12) 1.2855(4) 0.031(3) Uiso 1 1 d .
N3' N 1.2211(9) 0.6236(12) 1.3396(4) 0.061(3) Uiso 1 1 d .
O4' O 0.8788(6) 0.5679(8) 0.8800(3) 0.042(2) Uiso 1 1 d .
C4' C 1.1885(9) 0.5542(13) 1.2501(4) 0.037(3) Uiso 1 1 d .
H4'A H 1.1933 0.4604 1.2604 0.045 Uiso 1 1 calc R
O5' O 0.7810(5) 0.7740(7) 0.8741(2) 0.0283(18) Uiso 1 1 d .
C5' C 1.1692(8) 0.5863(12) 1.1992(4) 0.041(3) Uiso 1 1 d .
H5'A H 1.1659 0.5150 1.1745 0.050 Uiso 1 1 calc R
C6' C 1.1544(9) 0.7263(11) 1.1840(4) 0.027(3) Uiso 1 1 d .
C7' C 1.1132(10) 0.6953(14) 1.0918(4) 0.042(3) Uiso 1 1 d .
C8' C 1.0846(9) 0.7804(12) 1.0446(4) 0.035(3) Uiso 1 1 d .
H8'A H 1.1359 0.8649 1.0470 0.042 Uiso 1 1 calc R
C9' C 1.1123(9) 0.7038(12) 0.9971(3) 0.032(3) Uiso 1 1 d .
H9'A H 1.0582 0.6233 0.9894 0.038 Uiso 1 1 calc R
C10' C 1.2354(9) 0.6830(13) 0.9809(4) 0.043(3) Uiso 1 1 d .
H10A H 1.3022 0.7270 1.0014 0.052 Uiso 1 1 calc R
H10B H 1.2546 0.5922 0.9664 0.052 Uiso 1 1 calc R
C11' C 1.1527(8) 0.7734(11) 0.9505(4) 0.028(3) Uiso 1 1 d .
C12' C 1.0959(9) 0.7209(12) 0.8993(4) 0.039(3) Uiso 1 1 d .
H12A H 1.0888 0.6187 0.9029 0.047 Uiso 1 1 calc R
C13' C 0.8787(8) 0.6968(11) 0.8821(3) 0.020(2) Uiso 1 1 d .
C14' C 0.6676(8) 0.7099(12) 0.8801(4) 0.038(3) Uiso 1 1 d .
H14A H 0.6676 0.6167 0.8648 0.045 Uiso 1 1 calc R
H14B H 0.6040 0.7645 0.8614 0.045 Uiso 1 1 calc R
C15' C 0.6395(9) 0.6979(13) 0.9336(4) 0.038(3) Uiso 1 1 d .
C16' C 0.6709(10) 0.8031(15) 0.9660(5) 0.068(4) Uiso 1 1 d .
H16A H 0.7113 0.8821 0.9546 0.082 Uiso 1 1 calc R
C17' C 0.6414(11) 0.7919(15) 1.0183(5) 0.073(4) Uiso 1 1 d .
H17A H 0.6661 0.8626 1.0416 0.087 Uiso 1 1 calc R
C18' C 0.5817(10) 0.6870(15) 1.0341(5) 0.060(4) Uiso 1 1 d .
H18A H 0.5576 0.6875 1.0678 0.071 Uiso 1 1 calc R
C19' C 0.5521(10) 0.5747(14) 1.0034(5) 0.059(4) Uiso 1 1 d .
H19A H 0.5157 0.4943 1.0159 0.070 Uiso 1 1 calc R
C20' C 0.5788(9) 0.5871(14) 0.9539(4) 0.055(4) Uiso 1 1 d .
H20A H 0.5540 0.5144 0.9315 0.066 Uiso 1 1 calc R
C21' C 1.1509(11) 0.8371(14) 0.8183(4) 0.055(4) Uiso 1 1 d .
H21A H 1.0804 0.8912 0.8195 0.066 Uiso 1 1 calc R
C22' C 1.2227(12) 0.8586(15) 0.7774(5) 0.075(5) Uiso 1 1 d .
H22A H 1.2024 0.9213 0.7506 0.090 Uiso 1 1 calc R
C23' C 1.3250(11) 0.7800(14) 0.7801(4) 0.061(4) Uiso 1 1 d .
H23A H 1.3792 0.7939 0.7545 0.073 Uiso 1 1 calc R
C24' C 1.3549(10) 0.6865(14) 0.8153(4) 0.057(4) Uiso 1 1 d .
H24A H 1.4250 0.6321 0.8134 0.068 Uiso 1 1 calc R
C25' C 1.2820(9) 0.6701(13) 0.8548(4) 0.049(3) Uiso 1 1 d .
H25A H 1.3046 0.6075 0.8814 0.059 Uiso 1 1 calc R
C26' C 1.1755(9) 0.7439(11) 0.8563(4) 0.032(3) Uiso 1 1 d .
C27' C 0.9557(8) 0.8260(12) 1.0399(4) 0.043(3) Uiso 1 1 d .
H27A H 0.9384 0.8800 1.0699 0.065 Uiso 1 1 calc R
H27B H 0.9035 0.7448 1.0374 0.065 Uiso 1 1 calc R
H27C H 0.9414 0.8829 1.0095 0.065 Uiso 1 1 calc R
C28' C 1.1777(9) 0.9282(12) 0.9502(4) 0.046(3) Uiso 1 1 d .
H28A H 1.1134 0.9753 0.9300 0.069 Uiso 1 1 calc R
H28B H 1.2542 0.9452 0.9355 0.069 Uiso 1 1 calc R
H28C H 1.1815 0.9633 0.9851 0.069 Uiso 1 1 calc R
N1 N 0.4362(6) 0.1337(9) 0.6285(3) 0.033(2) Uiso 1 1 d .
H1B H 0.4276 0.0445 0.6232 0.040 Uiso 1 1 calc R
O1 O 0.5393(9) 0.3941(12) 0.8436(4) 0.101(4) Uiso 1 1 d .
C1 C 0.4576(10) 0.3115(14) 0.6941(5) 0.057(4) Uiso 1 1 d .
H1A H 0.4418 0.3821 0.6697 0.068 Uiso 1 1 calc R
N2 N 0.4920(6) 0.1351(9) 0.3884(3) 0.025(2) Uiso 1 1 d .
H2B H 0.5013 0.0465 0.3948 0.031 Uiso 1 1 calc R
O2 O 0.5775(7) 0.1795(10) 0.8608(3) 0.071(3) Uiso 1 1 d .
C2 C 0.4849(10) 0.3435(14) 0.7456(4) 0.054(4) Uiso 1 1 d .
H2A H 0.4796 0.4357 0.7574 0.065 Uiso 1 1 calc R
O3 O 0.4403(6) 0.3365(8) 0.5850(2) 0.037(2) Uiso 1 1 d .
C3 C 0.5191(10) 0.2389(13) 0.7783(4) 0.045(3) Uiso 1 1 d .
N3 N 0.5487(9) 0.2746(14) 0.8338(4) 0.063(3) Uiso 1 1 d .
O4 O 0.5857(6) 0.3342(8) 0.3674(2) 0.0355(19) Uiso 1 1 d .
C4 C 0.5125(9) 0.1045(12) 0.7648(4) 0.040(3) Uiso 1 1 d .
H4A H 0.5244 0.0352 0.7901 0.047 Uiso 1 1 calc R
O5 O 0.6803(6) 0.1240(8) 0.3703(2) 0.039(2) Uiso 1 1 d .
C5 C 0.4887(9) 0.0666(13) 0.7147(4) 0.043(3) Uiso 1 1 d .
H5A H 0.4950 -0.0265 0.7041 0.052 Uiso 1 1 calc R
C6 C 0.4545(9) 0.1726(13) 0.6802(4) 0.043(3) Uiso 1 1 d .
C7 C 0.4300(10) 0.2111(13) 0.5862(4) 0.043(3) Uiso 1 1 d .
C8 C 0.4340(8) 0.1234(12) 0.5361(3) 0.031(3) Uiso 1 1 d .
H8A H 0.3822 0.0402 0.5388 0.038 Uiso 1 1 calc R
C9 C 0.3893(8) 0.2054(10) 0.4909(3) 0.018(2) Uiso 1 1 d .
H9A H 0.4439 0.2830 0.4832 0.022 Uiso 1 1 calc R
C10 C 0.2585(8) 0.2364(11) 0.4757(3) 0.029(3) Uiso 1 1 d .
H10C H 0.2384 0.3290 0.4618 0.035 Uiso 1 1 calc R
H10D H 0.1972 0.1954 0.4964 0.035 Uiso 1 1 calc R
C11 C 0.3303(8) 0.1389(11) 0.4437(3) 0.024(3) Uiso 1 1 d .
C12 C 0.3775(8) 0.1946(12) 0.3932(3) 0.029(3) Uiso 1 1 d .
H12B H 0.3908 0.2958 0.3981 0.034 Uiso 1 1 calc R
C13 C 0.5832(11) 0.2044(14) 0.3752(4) 0.051(3) Uiso 1 1 d .
C14 C 0.7878(9) 0.1955(12) 0.3575(4) 0.040(3) Uiso 1 1 d .
H14C H 0.7666 0.2645 0.3308 0.048 Uiso 1 1 calc R
H14D H 0.8438 0.1285 0.3437 0.048 Uiso 1 1 calc R
C15 C 0.8482(10) 0.2658(13) 0.4019(4) 0.043(3) Uiso 1 1 d .
C16 C 0.9128(11) 0.3844(14) 0.3937(5) 0.063(4) Uiso 1 1 d .
H16B H 0.9140 0.4209 0.3603 0.075 Uiso 1 1 calc R
C17 C 0.9757(11) 0.4503(15) 0.4338(5) 0.068(4) Uiso 1 1 d .
H17B H 1.0220 0.5293 0.4269 0.081 Uiso 1 1 calc R
C18 C 0.9735(11) 0.4055(15) 0.4831(5) 0.065(4) Uiso 1 1 d .
H18B H 1.0149 0.4528 0.5105 0.077 Uiso 1 1 calc R
C19 C 0.9042(10) 0.2816(14) 0.4907(5) 0.055(4) Uiso 1 1 d .
H19C H 0.8986 0.2445 0.5237 0.066 Uiso 1 1 calc R
C20 C 0.8483(9) 0.2205(13) 0.4501(4) 0.045(3) Uiso 1 1 d .
H20B H 0.8050 0.1383 0.4558 0.054 Uiso 1 1 calc R
C21 C 0.1679(9) 0.1862(12) 0.3478(4) 0.042(3) Uiso 1 1 d .
H21B H 0.1338 0.1917 0.3796 0.050 Uiso 1 1 calc R
C22 C 0.0923(9) 0.1856(12) 0.3045(4) 0.039(3) Uiso 1 1 d .
H22C H 0.0081 0.1925 0.3064 0.047 Uiso 1 1 calc R
C23 C 0.1410(8) 0.1748(11) 0.2582(4) 0.028(3) Uiso 1 1 d .
H23B H 0.0913 0.1757 0.2276 0.034 Uiso 1 1 calc R
C24 C 0.2578(9) 0.1632(11) 0.2573(4) 0.034(3) Uiso 1 1 d .
H24B H 0.2900 0.1532 0.2252 0.041 Uiso 1 1 calc R
C25 C 0.3367(9) 0.1645(11) 0.2995(3) 0.034(3) Uiso 1 1 d .
H25B H 0.4203 0.1555 0.2963 0.041 Uiso 1 1 calc R
C26 C 0.2923(8) 0.1790(11) 0.3472(4) 0.027(3) Uiso 1 1 d .
C27 C 0.5632(8) 0.0767(12) 0.5313(4) 0.044(3) Uiso 1 1 d .
H27D H 0.5677 0.0220 0.5004 0.065 Uiso 1 1 calc R
H27E H 0.5896 0.0204 0.5608 0.065 Uiso 1 1 calc R
H27F H 0.6152 0.1577 0.5298 0.065 Uiso 1 1 calc R
C28 C 0.2944(8) -0.0122(10) 0.4441(4) 0.029(3) Uiso 1 1 d .
H28D H 0.3446 -0.0648 0.4221 0.044 Uiso 1 1 calc R
H28E H 0.2101 -0.0214 0.4318 0.044 Uiso 1 1 calc R
H28F H 0.3053 -0.0480 0.4788 0.044 Uiso 1 1 calc R
C31 C 0.2072(13) 0.2347(17) 0.8446(5) 0.111(6) Uiso 1 1 d .
H31A H 0.2200 0.2882 0.8760 0.166 Uiso 1 1 calc R
H31B H 0.2801 0.1831 0.8386 0.166 Uiso 1 1 calc R
H31C H 0.1408 0.1701 0.8477 0.166 Uiso 1 1 calc R
C32 C 0.1769(13) 0.3330(17) 0.7998(5) 0.090(5) Uiso 1 1 d .
H32A H 0.1046 0.3876 0.8059 0.108 Uiso 1 1 calc R
H32B H 0.2442 0.3975 0.7959 0.108 Uiso 1 1 calc R
C33 C 0.1547(10) 0.2454(13) 0.7520(4) 0.049(3) Uiso 1 1 d .
H33A H 0.2251 0.1860 0.7476 0.059 Uiso 1 1 calc R
H33B H 0.0844 0.1851 0.7555 0.059 Uiso 1 1 calc R
C34 C 0.1330(10) 0.3365(13) 0.7069(4) 0.044(3) Uiso 1 1 d .
H34A H 0.2003 0.4020 0.7051 0.053 Uiso 1 1 calc R
H34B H 0.0587 0.3904 0.7101 0.053 Uiso 1 1 calc R
C35 C 0.1212(11) 0.2514(14) 0.6595(5) 0.073(4) Uiso 1 1 d .
H35A H 0.1929 0.1919 0.6585 0.087 Uiso 1 1 calc R
H35B H 0.0507 0.1902 0.6611 0.087 Uiso 1 1 calc R
C36 C 0.1079(12) 0.3327(17) 0.6119(5) 0.093(5) Uiso 1 1 d .
H36A H 0.1019 0.2699 0.5828 0.140 Uiso 1 1 calc R
H36B H 0.1777 0.3928 0.6097 0.140 Uiso 1 1 calc R
H36C H 0.0352 0.3891 0.6118 0.140 Uiso 1 1 calc R

loop_
_atom_type_symbol
_atom_type_description
_atom_type_scat_dispersion_real
_atom_type_scat_dispersion_imag
_atom_type_scat_source
C C 0.0033 0.0016 'International Tables Vol C Tables 4.2.6.8 and 6.1.1.4'
H H 0.0000 0.0000 'International Tables Vol C Tables 4.2.6.8 and 6.1.1.4'
N N 0.0061 0.0033 'International Tables Vol C Tables 4.2.6.8 and 6.1.1.4'
O O 0.0106 0.0060 'International Tables Vol C Tables 4.2.6.8 and 6.1.1.4'

loop_
_geom_angle_atom_site_label_1
_geom_angle_atom_site_label_2
_geom_angle_atom_site_label_3
_geom_angle
C7' N1' C6' 130.0(10)
C6' C1' C2' 121.4(11)
C13' N2' C12' 127.2(9)
C1' C2' C3' 117.6(11)
C4' C3' C2' 121.3(11)
C4' C3' N3' 120.9(11)
C2' C3' N3' 117.7(10)
O1' N3' O2' 122.7(11)
O1' N3' C3' 119.4(12)
O2' N3' C3' 117.8(11)
C3' C4' C5' 120.4(11)
C13' O5' C14' 117.7(8)
C4' C5' C6' 119.8(11)
C1' C6' N1' 116.5(10)
C1' C6' C5' 119.3(10)
N1' C6' C5' 123.9(10)
O3' C7' N1' 124.6(11)
O3' C7' C8' 119.8(11)
N1' C7' C8' 114.9(11)
C7' C8' C27' 112.0(9)
C7' C8' C9' 112.0(10)
C27' C8' C9' 109.2(8)
C10' C9' C11' 59.1(6)
C10' C9' C8' 123.8(9)
C11' C9' C8' 123.5(10)
C11' C10' C9' 61.1(7)
C10' C11' C9' 59.8(6)
C10' C11' C28' 118.7(9)
C9' C11' C28' 120.7(9)
C10' C11' C12' 119.2(9)
C9' C11' C12' 116.3(9)
C28' C11' C12' 112.7(9)
N2' C12' C26' 114.9(9)
N2' C12' C11' 110.9(8)
C26' C12' C11' 112.5(8)
O4' C13' N2' 123.1(10)
O4' C13' O5' 123.9(10)
N2' C13' O5' 112.9(9)
O5' C14' C15' 112.9(8)
C16' C15' C20' 116.4(11)
C16' C15' C14' 118.7(11)
C20' C15' C14' 124.8(11)
C15' C16' C17' 118.5(13)
C18' C17' C16' 121.5(14)
C17' C18' C19' 122.3(13)
C18' C19' C20' 115.6(13)
C19' C20' C15' 125.4(12)
C26' C21' C22' 124.6(12)
C23' C22' C21' 113.4(13)
C24' C23' C22' 125.8(13)
C23' C24' C25' 118.4(12)
C24' C25' C26' 121.1(11)
C21' C26' C25' 116.6(11)
C21' C26' C12' 123.6(10)
C25' C26' C12' 119.9(10)
C7 N1 C6 130.4(11)
C2 C1 C6 117.9(12)
C13 N2 C12 123.3(10)
C3 C2 C1 118.6(13)
C4 C3 C2 122.6(12)
C4 C3 N3 118.6(12)
C2 C3 N3 118.2(12)
O2 N3 O1 130.0(13)
O2 N3 C3 115.6(12)
O1 N3 C3 114.5(12)
C3 C4 C5 120.8(12)
C13 O5 C14 115.6(9)
C4 C5 C6 116.9(12)
C5 C6 C1 122.1(11)
C5 C6 N1 116.4(11)
C1 C6 N1 120.7(11)
O3 C7 N1 125.3(11)
O3 C7 C8 120.4(11)
N1 C7 C8 113.2(11)
C9 C8 C27 111.0(8)
C9 C8 C7 110.9(9)
C27 C8 C7 108.2(8)
C8 C9 C11 122.4(9)
C8 C9 C10 125.4(8)
C11 C9 C10 60.7(6)
C9 C10 C11 59.5(6)
C9 C11 C28 120.2(8)
C9 C11 C10 59.8(6)
C28 C11 C10 116.1(8)
C9 C11 C12 113.7(8)
C28 C11 C12 116.5(9)
C10 C11 C12 118.6(9)
N2 C12 C26 114.5(8)
N2 C12 C11 107.2(8)
C26 C12 C11 115.0(8)
O4 C13 N2 125.8(12)
O4 C13 O5 121.8(12)
N2 C13 O5 112.5(12)
O5 C14 C15 112.1(8)
C20 C15 C16 117.0(12)
C20 C15 C14 124.8(11)
C16 C15 C14 118.2(11)
C17 C16 C15 120.4(13)
C18 C17 C16 122.5(14)
C17 C18 C19 115.9(13)
C20 C19 C18 118.6(12)
C19 C20 C15 125.6(12)
C22 C21 C26 123.2(10)
C23 C22 C21 118.7(10)
C24 C23 C22 118.6(10)
C23 C24 C25 124.6(10)
C24 C25 C26 119.1(9)
C25 C26 C21 115.7(9)
C25 C26 C12 119.8(8)
C21 C26 C12 124.4(9)
C33 C32 C31 107.8(13)
C34 C33 C32 109.9(11)
C33 C34 C35 110.0(11)
C36 C35 C34 114.4(13)

loop_
_geom_bond_atom_site_label_1
_geom_bond_atom_site_label_2
_geom_bond_distance
N1' C7' 1.342(12)
N1' C6' 1.380(11)
O1' N3' 1.230(12)
C1' C6' 1.373(13)
C1' C2' 1.403(13)
O2' N3' 1.240(12)
N2' C13' 1.321(11)
N2' C12' 1.418(11)
C2' C3' 1.421(15)
O3' C7' 1.240(13)
C3' C4' 1.362(14)
C3' N3' 1.467(12)
O4' C13' 1.252(11)
C4' C5' 1.382(12)
O5' C13' 1.329(10)
O5' C14' 1.432(11)
C5' C6' 1.423(14)
C7' C8' 1.512(14)
C8' C27' 1.506(12)
C8' C9' 1.508(12)
C9' C10' 1.484(13)
C9' C11' 1.503(13)
C10' C11' 1.472(13)
C11' C28' 1.526(14)
C11' C12' 1.541(12)
C12' C26' 1.507(13)
C14' C15' 1.476(12)
C15' C16' 1.363(15)
C15' C20' 1.399(15)
C16' C17' 1.446(15)
C17' C18' 1.302(16)
C18' C19' 1.384(16)
C19' C20' 1.366(14)
C21' C26' 1.366(14)
C21' C22' 1.407(15)
C22' C23' 1.374(16)
C23' C24' 1.325(15)
C24' C25' 1.378(13)
C25' C26' 1.393(14)
N1 C7 1.343(12)
N1 C6 1.419(12)
O1 N3 1.193(13)
C1 C2 1.408(14)
C1 C6 1.396(15)
N2 C13 1.291(13)
N2 C12 1.419(11)
O2 N3 1.198(12)
C2 C3 1.371(15)
O3 C7 1.222(13)
C3 C4 1.352(14)
C3 N3 1.520(13)
O4 C13 1.276(14)
C4 C5 1.382(13)
O5 C13 1.352(13)
O5 C14 1.449(11)
C5 C6 1.410(15)
C7 C8 1.577(14)
C8 C9 1.492(11)
C8 C27 1.529(12)
C9 C11 1.516(12)
C9 C10 1.520(11)
C10 C11 1.535(13)
C11 C28 1.520(13)
C11 C12 1.564(12)
C12 C26 1.500(12)
C14 C15 1.479(13)
C15 C20 1.348(13)
C15 C16 1.384(16)
C16 C17 1.387(15)
C17 C18 1.377(15)
C18 C19 1.452(16)
C19 C20 1.342(13)
C21 C22 1.376(12)
C21 C26 1.395(13)
C22 C23 1.377(12)
C23 C24 1.314(12)
C24 C25 1.374(11)
C25 C26 1.394(12)
C31 C32 1.539(17)
C32 C33 1.528(15)
C33 C34 1.490(14)
C34 C35 1.498(15)
C35 C36 1.484(15)
